data_1569873
loop_
_publ_author_name
'Sindlinger, Marvin'
'Str&#xf6;bele, Markus'
'Grunenberg, J&#xf6;rg'
'Bettinger, Holger F.'

_publ_section_title
;
 Accessing unusual heterocycles: ring expansion of benzoborirenes by
 formal cycloaddition reactions.
;
_journal_issue 38
_journal_name_full 'Chemical science'
_journal_page_first 10478
_journal_page_last 10487
_journal_paper_doi 10.1039/d3sc03433j
_journal_volume 14
_journal_year 2023
_chemical_formula_moiety 'C44 H57 B O'
_chemical_formula_sum 'C44 H57 B O'
_chemical_formula_weight 612.767
_space_group_crystal_system monoclinic
_space_group_IT_number 14
_space_group_name_Hall '-P 2yn'
_space_group_name_H-M_alt 'P 1 21/n 1'
_symmetry_Int_Tables_number 14
_atom_sites_solution_primary dual
_audit_creation_date 2023-03-29
_audit_creation_method
;
Olex2 1.5-ac5-024
(compiled 2022.04.12 svn.rca3783a0 for Rigaku Oxford Diffraction, GUI svn.r6498)
;
_audit_update_record
;
2023-03-29 deposited with the CCDC.	2023-08-22 downloaded from the CCDC.
;
_cell_angle_alpha 90
_cell_angle_beta 109.678(1)
_cell_angle_gamma 90
_cell_formula_units_Z 4
_cell_length_a 13.0778(1)
_cell_length_b 16.2591(1)
_cell_length_c 18.6511(2)
_cell_measurement_reflns_used 22789
_cell_measurement_temperature 149.99(11)
_cell_measurement_theta_max 79.6200
_cell_measurement_theta_min 3.6760
_cell_volume 3734.24(6)
_computing_cell_refinement 'CrysAlisPro 1.171.42.70a (Rigaku OD, 2022)'
_computing_data_collection 'CrysAlisPro 1.171.42.70a (Rigaku OD, 2022)'
_computing_data_reduction 'CrysAlisPro 1.171.42.70a (Rigaku OD, 2022)'
_computing_molecular_graphics 'Olex2 1.5-ac5-024 (Dolomanov et al., 2009)'
_computing_publication_material 'Olex2 1.5-ac5-024 (Dolomanov et al., 2009)'
_computing_structure_refinement 'olex2.refine 1.5-ac5-024 (Bourhis et al., 2015)'
_computing_structure_solution 'SHELXT  (Sheldrick, 2015)'
_diffrn_ambient_environment N~2~
_diffrn_ambient_temperature 149.99(11)
_diffrn_detector 'Hybrid Pixel Array Detector'
_diffrn_detector_area_resol_mean 10.0000
_diffrn_detector_type HyPix
_diffrn_measured_fraction_theta_full 1.0000
_diffrn_measured_fraction_theta_max 0.9912
_diffrn_measurement_details
;
List of Runs (angles in degrees, time in seconds):

  # Type    Start    End  Width  t~exp~   \w     \q     \k     \f   Frames
#--------------------------------------------------------------------------
  1  \w   -108.00 -75.00   0.50    1.00    --  -49.84-126.00 -67.00   66
  2  \w    -70.00 -29.00   0.50    1.00    --  -49.84 126.00   9.00   82
  3  \w     48.00  91.00   0.50    1.00    --   49.84-126.00 -67.00   86
  4  \w    -78.00 -53.00   0.50    3.00    --  -90.00 126.00   9.00   50
  5  \w   -141.00-116.00   0.50    3.00    --  -90.00-126.00 -67.00   50
  6  \w    112.00 137.00   0.50    3.00    --  111.50 126.00   9.00   50
  7  \w     85.00 113.00   0.50    3.00    --  111.50-126.00 -67.00   56
  8  \w   -121.00 -44.00   0.50    1.00    --  -49.84 -57.00-120.00  154
  9  \w    -25.00  20.00   0.50    1.00    --  -49.84  19.00  30.00   90
 10  \w   -118.00 -93.00   0.50    1.00    --  -49.84-125.00  30.00   50
 11  \w    -22.00  20.00   0.50    1.00    --  -49.84  19.00-120.00   84
 12  \w   -117.00 -78.00   0.50    1.00    --  -49.84-125.00 120.00   78
 13  \w    -17.00  21.00   0.50    1.00    --   49.84 -19.00   0.00   76
 14  \w    -20.00  61.00   0.50    1.00    --   49.84 -57.00 120.00  162
 15  \w     45.00  79.00   0.50    1.00    --   49.84 -99.00   0.00   68
 16  \w      0.00  41.00   0.50    1.00    --   49.84 -99.00   0.00   82
 17  \w   -111.00 -83.00   0.50    3.00    --  -90.00   0.00 150.00   56
 18  \w    108.00 133.00   0.50    3.00    --  111.50 -81.00 -36.50   50
 19  \w     72.00  98.00   0.50    3.00    --  111.50 -99.00 -38.55   52
 20  \w     44.00 108.00   0.50    3.00    --  111.50-111.00-168.23  128
 21  \w     41.00 106.00   0.50    3.00    --  111.50 -94.00-120.00  130
 22  \w     50.00  86.00   0.50    3.00    --  111.50 -94.00 -60.00   72
 23  \w     42.00  68.00   0.50    3.00    --  111.50 -99.00 -38.55   52
 24  \w     41.00  92.00   0.50    3.00    --  111.50 -81.00 -36.50  102
 25  \w    141.00 171.00   0.50    3.00    --  111.50 125.00 -30.00   60
 26  \w     72.00 107.00   0.50    3.00    --  111.50-105.00 -63.71   70
 27  \w     61.00 104.00   0.50    3.00    --  111.50 -94.00 -90.00   86
 28  \w     72.00 108.00   0.50    3.00    --  111.50-108.00  31.03   72
 29  \w     42.00  68.00   0.50    3.00    --  111.50 -77.00-180.00   52
 30  \w    100.00 143.00   0.50    3.00    --  111.50 125.00-120.00   86
 31  \w     68.00 117.00   0.50    3.00    --  111.50   0.00  30.00   98
 32  \w     96.00 141.00   0.50    3.00    --  111.50 125.00  90.00   90
 33  \w     56.00 105.00   0.50    3.00    --  111.50 -99.00 139.02   98
 34  \w    111.00 175.00   0.50    3.00    --  111.50  30.00 -90.00  128
 35  \w     55.00 106.00   0.50    3.00    --  111.50-125.00   0.00  102
 36  \w    141.00 178.00   0.50    3.00    --  111.50  77.00-180.00   74
 37  \w    153.00 178.00   0.50    3.00    --  111.50  77.00 -60.00   50
 38  \w     43.00  68.00   0.50    3.00    --  111.50-105.00 -63.71   50
 39  \w     44.00  69.00   0.50    3.00    --  111.50 -61.00-120.00   50
 40  \w    117.00 143.00   0.50    3.00    --  111.50  61.00  90.00   52
 41  \w     97.00 147.00   0.50    3.00    --  111.50  77.00 -30.00  100
 42  \w     55.00 106.00   0.50    3.00    --  111.50 -94.00-150.00  102
 43  \w    130.00 156.00   0.50    3.00    --  111.50  45.00 120.00   52
 44  \w     91.00 117.00   0.50    3.00    --  111.50   0.00-180.00   52
 45  \w     48.00  73.00   0.50    3.00    --  111.50 -77.00 -30.00   50
 46  \w     41.00 106.00   0.50    3.00    --  111.50 -94.00  60.00  130
 47  \w    108.00 137.00   0.50    3.00    --  111.50  61.00-150.00   58
 48  \w     77.00 106.00   0.50    3.00    --  111.50 -94.00-180.00   58
 49  \w     46.00  74.00   0.50    3.00    --  111.50-125.00 150.00   56
 50  \w     77.00 107.00   0.50    3.00    --  111.50-125.00 150.00   60
 51  \w     45.00  94.00   0.50    3.00    --  111.50 -84.00 -47.27   98
 52  \w    106.00 178.00   0.50    3.00    --  111.50  61.00  60.00  144
 53  \w    104.00 178.00   0.50    3.00    --  111.50  45.00-120.00  148
 54  \w    145.00 170.00   0.50    3.00    --  111.50  15.00 120.00   50
 55  \w     41.00  66.00   0.50    3.00    --  111.50 -94.00  30.00   50
 56  \w    118.00 177.00   0.50    3.00    --  111.50 125.00 -90.00  118
 57  \w     93.00 118.00   0.50    3.00    --  111.50  77.00  30.00   50
 58  \w    146.00 172.00   0.50    3.00    --  111.50  77.00  30.00   52
 59  \w     45.00  75.00   0.50    3.00    --  111.50 -77.00  30.00   60
 60  \w     44.00  69.00   0.50    3.00    --  111.50-125.00-120.00   50
 61  \w     86.00 111.00   0.50    3.00    --  111.50-125.00-120.00   50
 62  \w     60.00 107.00   0.50    3.00    --  111.50-125.00 -90.00   94
 63  \w    107.00 135.00   0.50    3.00    --  111.50  61.00   0.00   56
 64  \w    141.00 172.00   0.50    3.00    --  111.50  61.00   0.00   62
 65  \w     97.00 122.00   0.50    3.00    --  111.50  77.00-180.00   50
 66  \w     52.00 109.00   0.50    3.00    --  111.50 -81.00  60.95  114
 67  \w     99.00 141.00   0.50    3.00    --  111.50  77.00 -60.00   84
 68  \w     41.00  66.00   0.50    3.00    --  111.50 -61.00-150.00   50
 69  \w     64.00  90.00   0.50    3.00    --  111.50 -86.00 -82.00   52
 70  \w     58.00 106.00   0.50    3.00    --  111.50 -94.00   0.00   96
 71  \w     41.00  96.00   0.50    3.00    --  111.50 -77.00   0.00  110
 72  \w     43.00  68.00   0.50    3.00    --  111.50-125.00  30.00   50
 73  \w     43.00  71.00   0.50    3.00    --  111.50 -77.00-120.00   56
 74  \w     50.00  76.00   0.50    3.00    --  111.50 -94.00 150.00   52
 75  \w     86.00 111.00   0.50    3.00    --  111.50-125.00 -60.00   50
 76  \w    111.00 161.00   0.50    3.00    --  111.50  30.00  60.00  100
 77  \w    141.00 177.00   0.50    3.00    --  111.50 114.00 143.61   72
 78  \w    123.00 149.00   0.50    3.00    --  111.50  61.00-120.00   52
 79  \w    101.00 126.00   0.50    3.00    --  111.50  61.00 120.00   50
 80  \w    132.00 168.00   0.50    3.00    --  111.50  61.00 120.00   72
 81  \w     93.00 118.00   0.50    3.00    --  111.50 -86.00 -82.00   50
 82  \w     47.00  72.00   0.50    3.00    --  111.50-125.00 124.13   50
 83  \w     69.00  95.00   0.50    3.00    --  111.50   0.00 120.00   52
 84  \w     70.00  96.00   0.50    3.00    --  111.50 -77.00  60.00   52
 85  \w     63.00  89.00   0.50    3.00    --  111.50 -77.00 120.00   52
 86  \w    117.00 143.00   0.50    3.00    --  111.50  15.00 120.00   52
 87  \w     44.00  70.00   0.50    3.00    --  111.50-117.00  38.82   52
 88  \w     46.00  74.00   0.50    3.00    --  111.50-125.00-180.00   56
 89  \w    113.00 139.00   0.50    3.00    --  111.50  30.00-120.00   52
 90  \w    143.00 178.00   0.50    3.00    --  111.50  30.00  90.00   70
 91  \w    105.00 154.00   0.50    3.00    --  111.50  45.00  60.00   98
 92  \w    115.00 160.00   0.50    3.00    --  111.50  61.00 -90.00   90
 93  \w     98.00 132.00   0.50    3.00    --  111.50  77.00 150.00   68
 94  \w     83.00 109.00   0.50    3.00    --  111.50 -80.00 179.80   52
 95  \w     62.00 110.00   0.50    3.00    --  111.50 -81.00  -6.14   96
 96  \w     42.00  74.00   0.50    3.00    --  111.50 -63.00 175.40   64
 97  \w    102.00 134.00   0.50    3.00    --  111.50 -84.00 -47.27   64
 98  \w     46.00  95.00   0.50    3.00    --  111.50 -94.00 120.00   98
 99  \w    -79.00 -42.00   0.50    1.00    --  -49.84 -45.00 -44.36   74
100  \w    -56.00 -30.00   0.50    1.00    --  -49.84 -77.00  30.00   52
101  \w    -64.00 -38.00   0.50    1.00    --  -49.84 -57.00 150.00   52
102  \w    -67.00 -31.00   0.50    1.00    --  -49.84 -77.00 -60.00   72
103  \w    -55.00 -30.00   0.50    1.00    --  -49.84 -77.00 120.00   50
104  \w   -103.00 -75.00   0.50    1.00    --  -49.84 -77.00 150.00   56
105  \w   -117.00 -46.00   0.50    1.00    --  -49.84 -19.00  60.00  142
106  \w    -58.00 -30.00   0.50    1.00    --  -49.84 -77.00 -90.00   56
107  \w    -57.00 -31.00   0.50    1.00    --  -49.84 -77.00   0.00   52
108  \w   -100.00 -49.00   0.50    1.00    --  -49.84 -19.00 -90.00  102
109  \w    -69.00 -31.00   0.50    1.00    --  -49.84 -77.00 150.00   76
110  \w    -82.00 -43.00   0.50    1.00    --  -49.84 -41.00  14.57   78
111  \w    -56.00 -30.00   0.50    1.00    --  -49.84 -77.00 -30.00   52
112  \w    -56.00 -30.00   0.50    1.00    --  -49.84 -77.00-180.00   52
113  \w    -56.00 -30.00   0.50    1.00    --  -49.84 -77.00-150.00   52
114  \w    -60.00 -30.00   0.50    1.00    --  -49.84 -77.00  90.00   60
115  \w    -56.00 -30.00   0.50    1.00    --  -49.84 -77.00  60.00   52
116  \w    -56.00 -30.00   0.50    1.00    --  -49.84 -77.00-120.00   52
117  \w    -70.00 -44.00   0.50    1.00    --  -49.84 -37.00  30.00   52
118  \w    -72.00 -44.00   0.50    1.00    --  -49.84 -37.00-120.00   56
119  \w    -94.00 -44.00   0.50    1.00    --  -49.84 -37.00-180.00  100
120  \w    -99.00 -73.00   0.50    3.00    --  -90.00 -71.00-138.65   52
121  \w    -96.00 -70.00   0.50    3.00    --  -90.00 -77.00 124.10   52
122  \w    -96.00 -70.00   0.50    3.00    --  -90.00 -77.00-154.71   52
123  \w    -97.00 -71.00   0.50    3.00    --  -90.00 -76.00 -99.84   52
124  \w    -97.00 -71.00   0.50    3.00    --  -90.00 -75.00 111.61   52
125  \w    -98.00 -73.00   0.50    3.00    --  -90.00 -70.00 162.72   50
126  \w   -108.00 -72.00   0.50    3.00    --  -90.00 -73.00 146.66   72
127  \w    -97.00 -71.00   0.50    3.00    --  -90.00 -77.00-164.62   52
128  \w    -96.00 -70.00   0.50    3.00    --  -90.00 -77.00-142.89   52
129  \w   -158.00-132.00   0.50    3.00    --  -90.00 -76.00 -99.84   52
130  \w   -144.00-118.00   0.50    3.00    --  -90.00 -75.00 111.61   52
131  \w    -96.00 -70.00   0.50    3.00    --  -90.00 -77.00  90.00   52
132  \w    -95.00 -70.00   0.50    3.00    --  -90.00 -77.00 -17.94   50
133  \w   -152.00-126.00   0.50    3.00    --  -90.00 -76.00 162.45   52
134  \w    -95.00 -70.00   0.50    3.00    --  -90.00 -77.00  18.84   50
135  \w    -96.00 -70.00   0.50    3.00    --  -90.00 -77.00-180.00   52
136  \w    -97.00 -71.00   0.50    3.00    --  -90.00 -76.00   6.99   52
137  \w    -97.00 -72.00   0.50    3.00    --  -90.00 -72.00 -78.10   50
138  \w    -97.00 -71.00   0.50    3.00    --  -90.00 -75.00  21.02   52
139  \w    -98.00 -73.00   0.50    3.00    --  -90.00 -70.00  30.53   50
140  \w    -98.00 -71.00   0.50    3.00    --  -90.00 -77.00-172.29   54
141  \w    -96.00 -70.00   0.50    3.00    --  -90.00 -77.00-120.00   52
142  \w    -96.00 -70.00   0.50    3.00    --  -90.00 -77.00 -90.00   52
143  \w    -96.00 -71.00   0.50    3.00    --  -90.00 -75.00  54.97   50
144  \w    -96.00 -70.00   0.50    3.00    --  -90.00 -77.00 -60.00   52
145  \w    -98.00 -72.00   0.50    3.00    --  -90.00 -73.00  64.19   52
146  \w    -99.00 -73.00   0.50    3.00    --  -90.00 -71.00  69.64   52
147  \w    -99.00 -73.00   0.50    3.00    --  -90.00 -73.00 -85.94   52
148  \w   -106.00 -72.00   0.50    3.00    --  -90.00 -76.00 162.45   68
149  \w    -99.00 -74.00   0.50    3.00    --  -90.00 -68.00  86.65   50
150  \w    -97.00 -71.00   0.50    3.00    --  -90.00 -75.00-111.69   52
151  \w    -98.00 -72.00   0.50    3.00    --  -90.00 -74.00 102.99   52
152  \w   -147.00-121.00   0.50    3.00    --  -90.00 -77.00-142.89   52
153  \w    -95.00 -70.00   0.50    3.00    --  -90.00 -77.00 -50.38   50
154  \w    -96.00 -71.00   0.50    3.00    --  -90.00 -76.00 136.84   50
155  \w    -97.00 -72.00   0.50    3.00    --  -90.00 -74.00 -40.51   50
156  \w    -96.00 -70.00   0.50    3.00    --  -90.00 -77.00   0.00   52
157  \w    -96.00 -70.00   0.50    3.00    --  -90.00 -77.00 -30.00   52
158  \w   -140.00-114.00   0.50    3.00    --  -90.00 -77.00  18.84   52
159  \w    100.00 126.00   0.50    3.00    --  111.50  61.00  30.00   52
160  \w     98.00 124.00   0.50    3.00    --  111.50  61.00-120.00   52
161  \w     93.00 144.00   0.50    3.00    --  111.50  77.00  60.00  102
162  \w    132.00 172.00   0.50    3.00    --  111.50  15.00-180.00   80
163  \w     92.00 149.00   0.50    3.00    --  111.50  77.00 120.00  114
164  \w    138.00 173.00   0.50    3.00    --  111.50  61.00-150.00   70
165  \w     98.00 124.00   0.50    3.00    --  111.50  61.00-150.00   52
166  \w     81.00 106.00   0.50    3.00    --  111.50 -94.00  90.00   50
167  \w    141.00 167.00   0.50    3.00    --  111.50  61.00 -60.00   52
168  \w     42.00  69.00   0.50    3.00    --  111.50 -94.00  90.00   54
169  \w     98.00 124.00   0.50    3.00    --  111.50  61.00 -60.00   52
170  \w     95.00 159.00   0.50    3.00    --  111.50 125.00-150.00  128
171  \w     93.00 119.00   0.50    3.00    --  111.50  77.00-120.00   52
172  \w     98.00 142.00   0.50    3.00    --  111.50  61.00   0.00   88
173  \w     93.00 151.00   0.50    3.00    --  111.50  77.00  90.00  116
174  \w     92.00 151.00   0.50    3.00    --  111.50  77.00   0.00  118
175  \w     92.00 118.00   0.50    3.00    --  111.50  77.00 150.00   52
176  \w    146.00 172.00   0.50    3.00    --  111.50  77.00 -30.00   52
177  \w    135.00 177.00   0.50    3.00    --  111.50  77.00 -90.00   84
178  \w     92.00 125.00   0.50    3.00    --  111.50  77.00 -90.00   66
179  \w    136.00 168.00   0.50    3.00    --  111.50  61.00 -30.00   64
180  \w    127.00 174.00   0.50    3.00    --  111.50  30.00 -30.00   94
181  \w    112.00 138.00   0.50    3.00    --  111.50 125.00-180.00   52
182  \w     99.00 125.00   0.50    3.00    --  111.50  61.00 -30.00   52
183  \w     48.00  73.00   0.50    3.00    --  111.50-125.00 -90.00   50
184  \w     92.00 118.00   0.50    3.00    --  111.50  77.00 -30.00   52
185  \w    140.00 168.00   0.50    3.00    --  111.50  61.00 150.00   56
186  \w    100.00 136.00   0.50    3.00    --  111.50  61.00 150.00   72
187  \w    123.00 149.00   0.50    3.00    --  111.50  77.00 150.00   52
188  \w     92.00 117.00   0.50    3.00    --  111.50  77.00 -60.00   50
189  \w    153.00 178.00   0.50    3.00    --  111.50  61.00  90.00   50
190  \w     98.00 124.00   0.50    3.00    --  111.50  61.00  90.00   52
191  \w    136.00 162.00   0.50    3.00    --  111.50  77.00-150.00   52
192  \w     47.00  73.00   0.50    3.00    --  111.50-125.00 -30.00   52
193  \w     93.00 119.00   0.50    3.00    --  111.50  77.00-150.00   52
194  \w    139.00 171.00   0.50    3.00    --  111.50  45.00-180.00   64
195  \w    128.00 167.00   0.50    3.00    --  111.50  63.00-176.13   78
196  \w    110.00 136.00   0.50    3.00    --  111.50  45.00-180.00   52
197  \w     98.00 124.00   0.50    3.00    --  111.50  61.00 -90.00   52
198  \w     98.00 123.00   0.50    3.00    --  111.50  63.00-176.13   50
199  \w    142.00 176.00   0.50    3.00    --  111.50  61.00  30.00   68
;
_diffrn_measurement_device 'four-circle diffractometer'
_diffrn_measurement_device_type 'XtaLAB Synergy, Dualflex, HyPix'
_diffrn_measurement_method '\w scans'
_diffrn_orient_matrix_type 'CrysAlisPro convention (1999,Acta A55,543-557)'
_diffrn_orient_matrix_UB_11 0.0074150000
_diffrn_orient_matrix_UB_12 -0.0827699000
_diffrn_orient_matrix_UB_13 0.0416471000
_diffrn_orient_matrix_UB_21 0.0288590000
_diffrn_orient_matrix_UB_22 0.0457494000
_diffrn_orient_matrix_UB_23 0.0765920000
_diffrn_orient_matrix_UB_31 -0.1215127000
_diffrn_orient_matrix_UB_32 0.0058547000
_diffrn_orient_matrix_UB_33 -0.0096928000
_diffrn_radiation_monochromator mirror
_diffrn_radiation_probe x-ray
_diffrn_radiation_type 'Cu K\a'
_diffrn_radiation_wavelength 1.54184
_diffrn_reflns_av_R_equivalents 0.0229
_diffrn_reflns_av_unetI/netI 0.0079
_diffrn_reflns_Laue_measured_fraction_full 1.0000
_diffrn_reflns_Laue_measured_fraction_max 0.9912
_diffrn_reflns_limit_h_max 14
_diffrn_reflns_limit_h_min -16
_diffrn_reflns_limit_k_max 20
_diffrn_reflns_limit_k_min -20
_diffrn_reflns_limit_l_max 23
_diffrn_reflns_limit_l_min -23
_diffrn_reflns_number 178302
_diffrn_reflns_point_group_measured_fraction_full 1.0000
_diffrn_reflns_point_group_measured_fraction_max 0.9912
_diffrn_reflns_theta_full 67.6840
_diffrn_reflns_theta_max 79.97
_diffrn_reflns_theta_min 3.62
_diffrn_source 'micro-focus sealed X-ray tube'
_diffrn_source_type 'PhotonJet (Cu) X-ray Source'
_exptl_absorpt_coefficient_mu 0.465
_exptl_absorpt_correction_T_max 1.000
_exptl_absorpt_correction_T_min 0.613
_exptl_absorpt_correction_type gaussian
_exptl_absorpt_process_details
;
CrysAlisPro 1.171.42.70a (Rigaku Oxford Diffraction, 2022)
Numerical absorption correction based on gaussian integration over
a multifaceted crystal model
Empirical absorption correction using spherical harmonics,
implemented in SCALE3 ABSPACK scaling algorithm.
;
_exptl_crystal_colour 'clear colourless'
_exptl_crystal_colour_lustre clear
_exptl_crystal_colour_primary colourless
_exptl_crystal_density_diffrn 1.090
_exptl_crystal_description block
_exptl_crystal_F_000 1339.626
_exptl_crystal_size_max 0.211
_exptl_crystal_size_mid 0.098
_exptl_crystal_size_min 0.091
_refine_diff_density_max 0.1616
_refine_diff_density_min -0.1742
_refine_diff_density_rms 0.0162
_refine_ls_d_res_high 0.7829
_refine_ls_d_res_low 12.1961
_refine_ls_goodness_of_fit_ref 1.1036
_refine_ls_hydrogen_treatment ref
_refine_ls_matrix_type full
_refine_ls_number_constraints 0
_refine_ls_number_parameters 928
_refine_ls_number_reflns 8080
_refine_ls_number_restraints 0
_refine_ls_restrained_S_all 1.1036
_refine_ls_R_factor_all 0.0173
_refine_ls_R_factor_gt 0.0158
_refine_ls_shift/su_max 0.0007
_refine_ls_shift/su_mean 0.0000
_refine_ls_structure_factor_coef Fsqd
_refine_ls_weighting_details 'w=1/[\s^2^(Fo^2^)+(0.0108P)^2^+0.2141P] where P=(Fo^2^+2Fc^2^)/3'
_refine_ls_weighting_scheme calc
_refine_ls_wR_factor_gt 0.0343
_refine_ls_wR_factor_ref 0.0349
_reflns_Friedel_coverage 0.0
_reflns_limit_h_max 11
_reflns_limit_h_min -16
_reflns_limit_k_max 20
_reflns_limit_k_min 0
_reflns_limit_l_max 23
_reflns_limit_l_min -10
_reflns_number_gt 7726
_reflns_number_total 8080
_reflns_threshold_expression I>=2u(I)
_cod_data_source_file d3sc03433j2.cif
_cod_data_source_block MS185
_cod_depositor_comments 'Adding full bibliography for 1569871--1569873.cif.'
_cod_original_sg_symbol_Hall '-P 2ybc (x-z,y,z)'
_cod_database_code 1569873
_chemical_oxdiff_formula 'B C44 H57 O'
_olex2_refinement_description
;
1. Fixed Uiso
 At 1.2 times of:
  All C(H) groups
 At 1.5 times of:
  All C(H,H,H) groups
;
_olex2_submission_special_instructions 'No special instructions were received'
_oxdiff_exptl_absorpt_empirical_details
;
Empirical correction (ABSPACK) includes:
- Absorption correction using spherical harmonics
- Frame scaling
- Detector area scaling
- B-factor correction
;
_oxdiff_exptl_absorpt_empirical_full_max 1.659
_oxdiff_exptl_absorpt_empirical_full_min 0.716

loop_
_space_group_symop_id
_space_group_symop_operation_xyz
1 x,y,z
2 -x+1/2,y+1/2,-z+1/2
3 -x,-y,-z
4 x-1/2,-y-1/2,z-1/2

loop_
_atom_site_label
_atom_site_type_symbol
_atom_site_fract_x
_atom_site_fract_y
_atom_site_fract_z
_atom_site_U_iso_or_equiv
_atom_site_adp_type
_atom_site_occupancy
_atom_site_refinement_flags_posn
O1 O 0.30908(2) 0.441071(19) 0.597462(17) 0.02669(7) Uani 1.000000 .
C1 C 0.42651(3) 0.37119(3) 0.54527(2) 0.02218(9) Uani 1.000000 .
C2 C 0.50132(4) 0.32098(3) 0.52776(3) 0.02844(10) Uani 1.000000 .
H2 H 0.5448(5) 0.2741(4) 0.5675(3) 0.0447(15) Uani 1.000000 .
C3 C 0.51853(5) 0.33129(4) 0.45865(3) 0.03847(12) Uani 1.000000 .
H3 H 0.5764(6) 0.2924(5) 0.4444(4) 0.066(2) Uani 1.000000 .
C4 C 0.46095(5) 0.39128(4) 0.40694(3) 0.04369(14) Uani 1.000000 .
H4 H 0.4750(6) 0.3989(5) 0.3526(4) 0.079(2) Uani 1.000000 .
C5 C 0.38452(5) 0.44087(4) 0.42291(3) 0.04001(13) Uani 1.000000 .
H5 H 0.3391(6) 0.4862(4) 0.3815(4) 0.069(2) Uani 1.000000 .
C6 C 0.36827(4) 0.42983(3) 0.49229(2) 0.02804(10) Uani 1.000000 .
C7 C 0.28956(4) 0.47424(3) 0.52185(3) 0.03172(11) Uani 1.000000 .
H7 H 0.3068(5) 0.5412(3) 0.5286(4) 0.0536(18) Uani 1.000000 .
C8 C 0.17127(5) 0.45941(5) 0.47393(4) 0.04544(14) Uani 1.000000 .
H8a H 0.1550(5) 0.3943(5) 0.4716(4) 0.064(2) Uani 1.000000 .
H8b H 0.1170(6) 0.4895(5) 0.4994(5) 0.073(2) Uani 1.000000 .
H8c H 0.1568(6) 0.4811(5) 0.4146(4) 0.081(3) Uani 1.000000 .
C9 C 0.41257(3) 0.32497(2) 0.68739(2) 0.01534(7) Uani 1.000000 .
C10 C 0.51207(3) 0.33094(2) 0.74786(2) 0.01437(7) Uani 1.000000 .
C11 C 0.53784(3) 0.27297(2) 0.80681(2) 0.01657(8) Uani 1.000000 .
H11 H 0.6148(4) 0.2783(3) 0.8526(3) 0.0333(13) Uani 1.000000 .
C12 C 0.46578(3) 0.21053(3) 0.80776(2) 0.01859(8) Uani 1.000000 .
H12 H 0.4874(4) 0.1659(3) 0.8530(3) 0.0372(14) Uani 1.000000 .
C13 C 0.36490(3) 0.20716(3) 0.75056(2) 0.01884(8) Uani 1.000000 .
H13 H 0.3065(4) 0.1610(3) 0.7522(3) 0.0373(14) Uani 1.000000 .
C14 C 0.33763(3) 0.26377(2) 0.69067(2) 0.01622(8) Uani 1.000000 .
C15 C 0.58906(3) 0.40194(2) 0.75802(2) 0.01471(7) Uani 1.000000 .
C16 C 0.69387(3) 0.39046(2) 0.75420(2) 0.01616(7) Uani 1.000000 .
C17 C 0.77110(3) 0.45290(2) 0.77969(2) 0.01890(8) Uani 1.000000 .
H17 H 0.8524(4) 0.4425(3) 0.7781(3) 0.0359(14) Uani 1.000000 .
C18 C 0.74734(3) 0.52680(2) 0.80826(2) 0.01811(8) Uani 1.000000 .
C19 C 0.64151(3) 0.53910(2) 0.80751(2) 0.01854(8) Uani 1.000000 .
H19 H 0.6215(4) 0.5973(3) 0.8290(3) 0.0357(14) Uani 1.000000 .
C20 C 0.56162(3) 0.47843(2) 0.78297(2) 0.01646(8) Uani 1.000000 .
C21 C 0.72704(3) 0.31206(3) 0.72343(2) 0.01918(8) Uani 1.000000 .
H21 H 0.6547(4) 0.2740(3) 0.7001(3) 0.0302(12) Uani 1.000000 .
C22 C 0.77107(4) 0.33102(3) 0.65868(3) 0.02822(10) Uani 1.000000 .
H22a H 0.7130(5) 0.3656(4) 0.6131(4) 0.0498(17) Uani 1.000000 .
H22b H 0.8457(5) 0.3666(4) 0.6789(4) 0.0526(17) Uani 1.000000 .
H22c H 0.7883(6) 0.2744(4) 0.6340(4) 0.0560(18) Uani 1.000000 .
C23 C 0.81113(4) 0.26304(3) 0.78613(3) 0.02741(10) Uani 1.000000 .
H23a H 0.8826(5) 0.2996(4) 0.8135(4) 0.0511(17) Uani 1.000000 .
H23b H 0.7787(5) 0.2425(4) 0.8295(4) 0.0518(17) Uani 1.000000 .
H23c H 0.8374(5) 0.2083(4) 0.7633(4) 0.0520(17) Uani 1.000000 .
C24 C 0.83419(3) 0.59079(3) 0.84269(2) 0.02237(9) Uani 1.000000 .
H24 H 0.7919(4) 0.6491(3) 0.8437(3) 0.0396(14) Uani 1.000000 .
C25 C 0.90927(4) 0.60404(4) 0.79661(3) 0.03214(10) Uani 1.000000 .
H25a H 0.9574(5) 0.5514(4) 0.7981(4) 0.0502(17) Uani 1.000000 .
H25b H 0.8630(5) 0.6174(5) 0.7372(4) 0.060(2) Uani 1.000000 .
H25c H 0.9657(5) 0.6552(4) 0.8193(4) 0.0550(18) Uani 1.000000 .
C26 C 0.89896(5) 0.56824(4) 0.92511(3) 0.03530(11) Uani 1.000000 .
H26a H 0.8457(6) 0.5609(5) 0.9589(4) 0.061(2) Uani 1.000000 .
H26b H 0.9406(6) 0.5100(4) 0.9264(4) 0.0595(19) Uani 1.000000 .
H26c H 0.9595(5) 0.6153(4) 0.9515(4) 0.064(2) Uani 1.000000 .
C27 C 0.44995(3) 0.49422(3) 0.78879(3) 0.02128(8) Uani 1.000000 .
H27 H 0.3913(4) 0.4562(4) 0.7464(4) 0.0492(17) Uani 1.000000 .
C28 C 0.41141(5) 0.58271(4) 0.77283(5) 0.04509(15) Uani 1.000000 .
H28a H 0.4621(7) 0.6283(5) 0.8159(8) 0.130(5) Uani 1.000000 .
H28b H 0.4117(7) 0.5983(6) 0.7199(5) 0.095(3) Uani 1.000000 .
H28c H 0.3274(5) 0.5873(4) 0.7702(5) 0.071(2) Uani 1.000000 .
C29 C 0.44633(5) 0.46731(5) 0.86575(4) 0.04375(14) Uani 1.000000 .
H29a H 0.4714(8) 0.4011(5) 0.8776(5) 0.105(4) Uani 1.000000 .
H29b H 0.4926(6) 0.5064(4) 0.9027(4) 0.058(2) Uani 1.000000 .
H29c H 0.3649(6) 0.4778(5) 0.8700(5) 0.080(3) Uani 1.000000 .
C30 C 0.22612(3) 0.25979(2) 0.63219(2) 0.01712(8) Uani 1.000000 .
C31 C 0.14153(3) 0.30636(3) 0.64307(2) 0.02093(8) Uani 1.000000 .
C32 C 0.03643(3) 0.29879(3) 0.59071(2) 0.02194(9) Uani 1.000000 .
H32 H -0.0288(4) 0.3340(4) 0.5992(3) 0.0410(15) Uani 1.000000 .
C33 C 0.01298(3) 0.24714(3) 0.52753(2) 0.01870(8) Uani 1.000000 .
C34 C 0.09838(3) 0.20281(3) 0.51728(2) 0.01934(8) Uani 1.000000 .
H34 H 0.0806(4) 0.1626(4) 0.4678(3) 0.0369(14) Uani 1.000000 .
C35 C 0.20470(3) 0.20815(2) 0.56830(2) 0.01696(8) Uani 1.000000 .
C36 C 0.16165(4) 0.36296(3) 0.71144(3) 0.02883(10) Uani 1.000000 .
H36 H 0.2493(4) 0.3712(4) 0.7372(4) 0.0536(18) Uani 1.000000 .
C37 C 0.11107(6) 0.44803(4) 0.69002(4) 0.04279(13) Uani 1.000000 .
H37a H 0.1384(8) 0.4760(5) 0.6470(5) 0.082(3) Uani 1.000000 .
H37b H 0.0220(6) 0.4449(5) 0.6679(4) 0.073(2) Uani 1.000000 .
H37c H 0.1329(6) 0.4883(4) 0.7398(4) 0.068(2) Uani 1.000000 .
C38 C 0.12158(6) 0.32320(5) 0.77153(3) 0.04498(14) Uani 1.000000 .
H38a H 0.0331(7) 0.3118(5) 0.7478(4) 0.074(2) Uani 1.000000 .
H38b H 0.1619(8) 0.2644(5) 0.7907(4) 0.083(3) Uani 1.000000 .
H38c H 0.1365(7) 0.3637(5) 0.8209(4) 0.077(2) Uani 1.000000 .
C39 C -0.10169(3) 0.23630(3) 0.47198(2) 0.02106(8) Uani 1.000000 .
H39 H -0.0945(4) 0.2146(3) 0.4182(3) 0.0346(13) Uani 1.000000 .
C40 C -0.16723(4) 0.31599(4) 0.45566(3) 0.03142(10) Uani 1.000000 .
H40a H -0.1851(5) 0.3382(4) 0.5051(4) 0.0545(18) Uani 1.000000 .
H40b H -0.1242(5) 0.3642(4) 0.4383(4) 0.0558(18) Uani 1.000000 .
H40c H -0.2446(5) 0.3068(4) 0.4105(4) 0.0589(19) Uani 1.000000 .
C41 C -0.16199(4) 0.16978(4) 0.50011(3) 0.03226(11) Uani 1.000000 .
H41a H -0.1193(6) 0.1116(4) 0.5077(4) 0.0564(18) Uani 1.000000 .
H41b H -0.1692(5) 0.1872(4) 0.5547(4) 0.0572(19) Uani 1.000000 .
H41c H -0.2433(5) 0.1593(5) 0.4595(4) 0.065(2) Uani 1.000000 .
C42 C 0.29412(3) 0.15697(3) 0.55497(2) 0.01876(8) Uani 1.000000 .
H42 H 0.3716(4) 0.1828(3) 0.5906(3) 0.0323(13) Uani 1.000000 .
C43 C 0.29142(4) 0.15992(4) 0.47242(3) 0.02632(9) Uani 1.000000 .
H43a H 0.2216(5) 0.1278(4) 0.4341(3) 0.0482(16) Uani 1.000000 .
H43b H 0.2893(5) 0.2230(4) 0.4529(3) 0.0505(17) Uani 1.000000 .
H43c H 0.3635(5) 0.1304(4) 0.4672(3) 0.0515(18) Uani 1.000000 .
C44 C 0.28911(4) 0.06772(3) 0.57969(3) 0.02932(10) Uani 1.000000 .
H44a H 0.2953(6) 0.0644(4) 0.6397(4) 0.0539(18) Uani 1.000000 .
H44b H 0.2133(5) 0.0401(4) 0.5455(4) 0.0525(17) Uani 1.000000 .
H44c H 0.3556(5) 0.0312(4) 0.5727(4) 0.0529(17) Uani 1.000000 .
B1 B 0.38446(4) 0.37966(3) 0.61359(3) 0.01895(9) Uani 1.000000 .

loop_
_atom_site_aniso_label
_atom_site_aniso_U_11
_atom_site_aniso_U_22
_atom_site_aniso_U_33
_atom_site_aniso_U_12
_atom_site_aniso_U_13
_atom_site_aniso_U_23
O1 0.02444(15) 0.02405(15) 0.02715(16) 0.00543(12) 0.00283(12) 0.00197(12)
C1 0.0225(2) 0.0246(2) 0.01782(19) -0.00357(16) 0.00464(15) 0.00259(16)
C2 0.0262(2) 0.0369(3) 0.0240(2) -0.00281(19) 0.01076(18) -0.0012(2)
H2 0.047(4) 0.048(4) 0.040(4) 0.014(3) 0.016(3) 0.010(3)
C3 0.0368(3) 0.0560(3) 0.0274(2) -0.0110(2) 0.0170(2) -0.0066(2)
H3 0.064(5) 0.089(6) 0.059(5) -0.004(4) 0.037(4) -0.019(4)
C4 0.0503(3) 0.0594(4) 0.0227(2) -0.0205(3) 0.0141(2) 0.0005(2)
H4 0.098(6) 0.119(7) 0.031(4) -0.023(5) 0.039(4) 0.010(4)
C5 0.0502(3) 0.0432(3) 0.0211(2) -0.0139(3) 0.0047(2) 0.0093(2)
H5 0.093(6) 0.066(5) 0.036(4) 0.003(4) 0.004(4) 0.028(4)
C6 0.0317(2) 0.0268(2) 0.0199(2) -0.00632(18) 0.00112(17) 0.00631(17)
C7 0.0316(2) 0.0242(2) 0.0297(2) 0.00253(19) -0.00242(19) 0.00672(19)
H7 0.073(5) 0.016(3) 0.061(4) -0.003(3) 0.009(4) 0.005(3)
C8 0.0324(3) 0.0468(4) 0.0420(3) 0.0070(3) -0.0073(2) 0.0078(3)
H8a 0.046(4) 0.053(5) 0.077(5) -0.006(4) -0.000(4) 0.002(4)
H8b 0.045(5) 0.083(6) 0.080(6) 0.017(4) 0.008(4) -0.002(5)
H8c 0.079(6) 0.088(6) 0.039(4) 0.008(5) -0.030(4) 0.033(4)
C9 0.01177(17) 0.01817(18) 0.01502(17) -0.00068(14) 0.00310(14) 0.00010(14)
C10 0.01107(16) 0.01604(17) 0.01525(17) -0.00056(13) 0.00347(14) -0.00098(14)
C11 0.01359(18) 0.01874(18) 0.01561(18) -0.00060(14) 0.00257(15) 0.00052(14)
H11 0.023(3) 0.039(3) 0.030(3) -0.002(3) -0.002(3) 0.006(3)
C12 0.01681(19) 0.02018(19) 0.01772(19) -0.00166(15) 0.00441(15) 0.00262(16)
H12 0.037(3) 0.038(3) 0.032(3) -0.005(3) 0.005(3) 0.013(3)
C13 0.01528(18) 0.02122(19) 0.01937(19) -0.00407(15) 0.00500(15) 0.00085(15)
H13 0.028(3) 0.040(3) 0.040(3) -0.012(3) 0.008(3) 0.004(3)
C14 0.01194(17) 0.01962(18) 0.01608(18) -0.00191(14) 0.00340(14) -0.00136(14)
C15 0.01109(16) 0.01546(17) 0.01701(17) -0.00017(13) 0.00398(13) -0.00115(14)
C16 0.01230(17) 0.01664(18) 0.02001(18) -0.00047(14) 0.00606(14) -0.00141(14)
C17 0.01311(19) 0.01876(19) 0.0253(2) -0.00199(15) 0.00715(15) -0.00172(15)
H17 0.021(3) 0.036(3) 0.053(4) -0.001(2) 0.015(3) -0.007(3)
C18 0.01505(18) 0.01609(18) 0.02218(19) -0.00233(14) 0.00494(15) 0.00002(15)
C19 0.01615(19) 0.01526(19) 0.02350(19) -0.00084(15) 0.00574(15) -0.00163(15)
H19 0.032(3) 0.021(3) 0.052(4) 0.002(2) 0.013(3) -0.011(3)
C20 0.01284(17) 0.01603(18) 0.02016(18) 0.00072(14) 0.00510(14) -0.00125(14)
C21 0.01550(19) 0.02012(19) 0.0232(2) 0.00082(16) 0.00814(16) -0.00354(16)
H21 0.026(3) 0.028(3) 0.037(3) -0.002(3) 0.011(3) -0.004(3)
C22 0.0273(2) 0.0329(3) 0.0302(2) -0.0019(2) 0.0171(2) -0.0055(2)
H22a 0.044(4) 0.065(5) 0.041(4) 0.005(4) 0.016(3) 0.007(4)
H22b 0.042(4) 0.068(5) 0.056(4) -0.018(4) 0.027(3) -0.015(4)
H22c 0.074(5) 0.049(4) 0.062(4) -0.002(4) 0.045(4) -0.015(4)
C23 0.0243(2) 0.0259(2) 0.0299(2) 0.00786(19) 0.0062(2) -0.0019(2)
H23a 0.035(4) 0.049(4) 0.054(4) 0.002(3) -0.005(3) -0.009(3)
H23b 0.055(4) 0.053(4) 0.048(4) 0.014(3) 0.018(4) 0.015(3)
H23c 0.052(4) 0.044(4) 0.054(4) 0.026(3) 0.011(3) -0.003(3)
C24 0.01877(19) 0.0183(2) 0.0274(2) -0.00501(16) 0.00434(16) 0.00105(16)
H24 0.038(3) 0.020(3) 0.058(4) -0.000(3) 0.012(3) -0.001(3)
C25 0.0268(2) 0.0315(3) 0.0396(3) -0.0110(2) 0.0130(2) 0.0017(2)
H25a 0.041(4) 0.041(4) 0.079(5) -0.009(3) 0.035(4) -0.003(4)
H25b 0.053(4) 0.084(5) 0.038(4) -0.027(4) 0.009(4) 0.003(4)
H25c 0.042(4) 0.050(4) 0.074(5) -0.033(3) 0.022(4) -0.002(4)
C26 0.0324(3) 0.0370(3) 0.0282(3) -0.0129(2) -0.0007(2) 0.0017(2)
H26a 0.061(5) 0.081(6) 0.041(4) -0.020(4) 0.016(4) -0.002(4)
H26b 0.052(5) 0.052(5) 0.054(5) 0.000(4) -0.009(4) 0.009(4)
H26c 0.055(4) 0.063(5) 0.054(4) -0.033(4) -0.007(3) -0.009(4)
C27 0.01492(19) 0.0204(2) 0.0292(2) 0.00252(15) 0.00838(16) -0.00311(17)
H27 0.020(3) 0.064(4) 0.062(4) -0.007(3) 0.013(3) -0.031(4)
C28 0.0361(3) 0.0350(3) 0.0734(5) 0.0194(2) 0.0305(3) 0.0188(3)
H28a 0.073(7) 0.045(5) 0.272(16) -0.029(5) 0.060(8) -0.056(8)
H28b 0.079(6) 0.133(8) 0.085(6) 0.082(6) 0.042(5) 0.046(6)
H28c 0.033(4) 0.071(5) 0.115(7) 0.028(4) 0.032(4) 0.022(5)
C29 0.0400(3) 0.0573(4) 0.0443(3) 0.0141(3) 0.0278(3) 0.0131(3)
H29a 0.130(8) 0.073(6) 0.145(8) 0.083(6) 0.092(7) 0.088(6)
H29b 0.071(5) 0.063(4) 0.064(4) -0.035(4) 0.053(4) -0.047(4)
H29c 0.056(5) 0.111(7) 0.108(6) 0.035(5) 0.073(5) 0.030(5)
C30 0.01157(17) 0.02094(19) 0.01767(18) -0.00136(14) 0.00338(14) -0.00298(15)
C31 0.01292(18) 0.0266(2) 0.02162(19) -0.00081(15) 0.00372(15) -0.00820(16)
C32 0.01260(19) 0.0287(2) 0.0228(2) 0.00095(16) 0.00378(16) -0.00797(17)
H32 0.023(3) 0.053(4) 0.043(4) 0.011(3) 0.006(3) -0.014(3)
C33 0.01181(17) 0.0246(2) 0.01816(18) 0.00024(15) 0.00310(14) -0.00352(15)
C34 0.01254(18) 0.0258(2) 0.01780(19) 0.00057(15) 0.00268(15) -0.00476(16)
H34 0.028(3) 0.048(4) 0.032(3) 0.000(3) 0.006(3) -0.018(3)
C35 0.01179(17) 0.02109(19) 0.01687(18) -0.00005(14) 0.00331(14) -0.00253(15)
C36 0.0169(2) 0.0381(3) 0.0289(2) 0.00043(18) 0.00432(17) -0.01631(19)
H36 0.020(3) 0.071(5) 0.061(4) -0.006(3) 0.002(3) -0.039(4)
C37 0.0456(4) 0.0351(3) 0.0459(3) 0.0032(3) 0.0130(3) -0.0179(3)
H37a 0.126(8) 0.049(5) 0.087(6) 0.001(5) 0.057(6) -0.011(4)
H37b 0.046(5) 0.068(5) 0.087(6) 0.017(4) -0.002(4) -0.023(4)
H37c 0.069(5) 0.058(5) 0.069(5) 0.002(4) 0.011(4) -0.040(4)
C38 0.0507(4) 0.0589(4) 0.0262(3) 0.0038(3) 0.0142(3) -0.0104(3)
H38a 0.057(5) 0.114(7) 0.061(5) -0.015(5) 0.031(4) -0.011(5)
H38b 0.120(8) 0.081(6) 0.047(5) 0.022(6) 0.028(5) 0.005(4)
H38c 0.094(6) 0.102(6) 0.036(4) 0.007(5) 0.023(4) -0.026(4)
C39 0.01262(18) 0.0298(2) 0.0187(2) 0.00064(15) 0.00263(15) -0.00334(16)
H39 0.027(3) 0.050(4) 0.025(3) 0.001(3) 0.007(2) -0.008(3)
C40 0.0219(2) 0.0384(3) 0.0289(3) 0.0097(2) 0.0019(2) -0.0015(2)
H40a 0.052(4) 0.064(5) 0.046(4) 0.024(4) 0.014(3) -0.014(3)
H40b 0.053(4) 0.045(4) 0.070(5) 0.012(4) 0.022(4) 0.015(4)
H40c 0.032(4) 0.079(5) 0.046(4) 0.020(3) -0.012(3) -0.006(4)
C41 0.0221(2) 0.0417(3) 0.0312(3) -0.0094(2) 0.0067(2) -0.0024(2)
H41a 0.056(4) 0.039(4) 0.077(5) -0.008(4) 0.025(4) -0.005(4)
H41b 0.061(5) 0.077(5) 0.043(4) -0.019(4) 0.029(4) -0.004(4)
H41c 0.029(4) 0.093(6) 0.059(4) -0.025(4) -0.002(3) 0.001(4)
C42 0.01364(18) 0.0236(2) 0.01788(18) 0.00162(15) 0.00382(15) -0.00215(15)
H42 0.022(3) 0.044(3) 0.029(3) -0.002(3) 0.005(2) -0.006(3)
C43 0.0205(2) 0.0389(3) 0.0199(2) 0.0056(2) 0.00724(18) -0.0012(2)
H43a 0.038(4) 0.066(5) 0.036(4) -0.002(3) 0.008(3) -0.013(3)
H43b 0.054(4) 0.059(5) 0.042(4) 0.005(4) 0.021(3) 0.012(3)
H43c 0.034(4) 0.087(5) 0.038(4) 0.021(4) 0.018(3) -0.004(3)
C44 0.0293(3) 0.0251(2) 0.0351(3) 0.0052(2) 0.0128(2) 0.0023(2)
H44a 0.074(5) 0.053(4) 0.038(4) 0.009(4) 0.023(4) 0.007(3)
H44b 0.047(4) 0.038(4) 0.070(5) -0.009(3) 0.017(4) -0.004(3)
H44c 0.051(4) 0.041(4) 0.073(5) 0.017(3) 0.030(4) 0.007(3)
B1 0.0166(2) 0.0205(2) 0.0172(2) -0.00109(16) 0.00230(16) 0.00188(17)

loop_
_atom_type_symbol
_atom_type_scat_dispersion_real
_atom_type_scat_dispersion_imag
_atom_type_scat_source
_atom_type_scat_dispersion_source
B 0.00963 0.00408 'NoSpherA2: Chem.Sci. 2021, DOI:10.1039/D0SC05526C' 'Henke, Gullikson and Davis, At. Data and Nucl. Data Tables, 1993, 54, 2'
C 0.01920 0.00962 'NoSpherA2: Chem.Sci. 2021, DOI:10.1039/D0SC05526C' 'Henke, Gullikson and Davis, At. Data and Nucl. Data Tables, 1993, 54, 2'
H 0.00000 0.00000 'NoSpherA2: Chem.Sci. 2021, DOI:10.1039/D0SC05526C' 'Henke, Gullikson and Davis, At. Data and Nucl. Data Tables, 1993, 54, 2'
O 0.05239 0.03377 'NoSpherA2: Chem.Sci. 2021, DOI:10.1039/D0SC05526C' 'Henke, Gullikson and Davis, At. Data and Nucl. Data Tables, 1993, 54, 2'

loop_
_exptl_crystal_face_index_h
_exptl_crystal_face_index_k
_exptl_crystal_face_index_l
_exptl_crystal_face_perp_dist
-5 -4 -5 0.0795
-7 4 7 0.1092
1 7 9 0.0404
0 -7 -8 0.0420
-1 7 -8 0.0525
-8 -4 7 0.0998
0 -7 8 0.0450
2 7 -9 0.0549
6 4 5 0.0781
0 4 -11 0.0433
-5 3 -6 0.0904
0 9 -5 0.0460
-6 -6 6 0.0847
8 4 -5 0.0785
8 -1 -2 0.0824
-6 -8 3 0.0799
-4 9 0 0.0839
-1 9 6 0.0522
5 7 3 0.0661
1 0 11 0.0453

loop_
_geom_angle_atom_site_label_1
_geom_angle_atom_site_label_2
_geom_angle_atom_site_label_3
_geom_angle
_geom_angle_site_symmetry_1
_geom_angle_site_symmetry_3
_geom_angle_publ_flag
B1 O1 C7 111.37(4) . . ?
C6 C1 C2 119.43(4) . . ?
B1 C1 C2 135.51(4) . . ?
B1 C1 C6 105.05(4) . . ?
C3 C2 C1 119.43(5) . . ?
C4 C3 C2 120.34(6) . . ?
C5 C4 C3 120.96(5) . . ?
C6 C5 C4 118.01(5) . . ?
C5 C6 C1 121.81(5) . . ?
C7 C6 C1 110.17(4) . . ?
C7 C6 C5 128.01(5) . . ?
C6 C7 O1 105.04(3) . . ?
C8 C7 O1 108.86(5) . . ?
C8 C7 C6 113.20(5) . . ?
C14 C9 C10 118.75(3) . . ?
B1 C9 C10 122.79(3) . . ?
B1 C9 C14 118.33(3) . . ?
C11 C10 C9 119.68(3) . . ?
C15 C10 C9 123.58(3) . . ?
C15 C10 C11 116.39(3) . . ?
C12 C11 C10 121.12(4) . . ?
C13 C12 C11 119.43(4) . . ?
C14 C13 C12 120.53(4) . . ?
C13 C14 C9 120.30(3) . . ?
C30 C14 C9 121.19(3) . . ?
C30 C14 C13 118.47(3) . . ?
C16 C15 C10 120.95(3) . . ?
C20 C15 C10 118.92(3) . . ?
C20 C15 C16 119.45(3) . . ?
C17 C16 C15 119.37(4) . . ?
C21 C16 C15 122.45(3) . . ?
C21 C16 C17 118.18(3) . . ?
C18 C17 C16 121.92(4) . . ?
C19 C18 C17 117.98(4) . . ?
C24 C18 C17 121.56(4) . . ?
C24 C18 C19 120.40(4) . . ?
C20 C19 C18 122.17(4) . . ?
C19 C20 C15 118.92(3) . . ?
C27 C20 C15 121.80(3) . . ?
C27 C20 C19 119.15(4) . . ?
C22 C21 C16 111.05(4) . . ?
C23 C21 C16 111.78(3) . . ?
C23 C21 C22 110.01(4) . . ?
C25 C24 C18 113.08(4) . . ?
C26 C24 C18 110.12(4) . . ?
C26 C24 C25 110.93(4) . . ?
C28 C27 C20 114.10(4) . . ?
C29 C27 C20 110.82(4) . . ?
C29 C27 C28 110.14(5) . . ?
C31 C30 C14 119.34(3) . . ?
C35 C30 C14 120.62(3) . . ?
C35 C30 C31 120.01(3) . . ?
C32 C31 C30 119.11(4) . . ?
C36 C31 C30 121.49(4) . . ?
C36 C31 C32 119.38(4) . . ?
C33 C32 C31 121.88(4) . . ?
C34 C33 C32 117.93(4) . . ?
C39 C33 C32 122.14(4) . . ?
C39 C33 C34 119.91(4) . . ?
C35 C34 C33 122.22(4) . . ?
C34 C35 C30 118.84(4) . . ?
C42 C35 C30 121.32(3) . . ?
C42 C35 C34 119.83(3) . . ?
C37 C36 C31 113.01(4) . . ?
C38 C36 C31 110.66(4) . . ?
C38 C36 C37 110.43(5) . . ?
C40 C39 C33 113.37(4) . . ?
C41 C39 C33 110.62(4) . . ?
C41 C39 C40 110.39(4) . . ?
C43 C42 C35 112.88(3) . . ?
C44 C42 C35 110.84(3) . . ?
C44 C42 C43 110.14(4) . . ?
C1 B1 O1 108.24(4) . . ?
C9 B1 O1 123.02(4) . . ?
C9 B1 C1 128.57(4) . . ?

loop_
_geom_bond_atom_site_label_1
_geom_bond_atom_site_label_2
_geom_bond_distance
_geom_bond_site_symmetry_2
_geom_bond_publ_flag
O1 C7 1.4500(6) . ?
O1 B1 1.3637(5) . ?
C1 C2 1.3947(6) . ?
C1 C6 1.3996(6) . ?
C1 B1 1.5547(6) . ?
C2 C3 1.3912(7) . ?
C3 C4 1.3998(9) . ?
C4 C5 1.3923(9) . ?
C5 C6 1.3918(7) . ?
C6 C7 1.5057(7) . ?
C7 C8 1.5228(7) . ?
C9 C10 1.4094(5) . ?
C9 C14 1.4124(5) . ?
C9 B1 1.5746(6) . ?
C10 C11 1.4004(5) . ?
C10 C15 1.5012(5) . ?
C11 C12 1.3894(5) . ?
C12 C13 1.3906(6) . ?
C13 C14 1.3978(6) . ?
C14 C30 1.4997(5) . ?
C15 C16 1.4089(5) . ?
C15 C20 1.4158(5) . ?
C16 C17 1.3976(5) . ?
C16 C21 1.5198(5) . ?
C17 C18 1.3913(6) . ?
C18 C19 1.3939(5) . ?
C18 C24 1.5145(5) . ?
C19 C20 1.3971(5) . ?
C20 C27 1.5222(5) . ?
C21 C22 1.5340(6) . ?
C21 C23 1.5317(6) . ?
C24 C25 1.5224(6) . ?
C24 C26 1.5290(6) . ?
C27 C28 1.5204(7) . ?
C27 C29 1.5166(7) . ?
C30 C31 1.4105(5) . ?
C30 C35 1.4067(5) . ?
C31 C32 1.3978(5) . ?
C31 C36 1.5219(6) . ?
C32 C33 1.3945(6) . ?
C33 C34 1.3954(5) . ?
C33 C39 1.5189(5) . ?
C34 C35 1.3982(5) . ?
C35 C42 1.5224(5) . ?
C36 C37 1.5272(8) . ?
C36 C38 1.5311(8) . ?
C39 C40 1.5265(6) . ?
C39 C41 1.5315(7) . ?
C42 C43 1.5287(6) . ?
C42 C44 1.5307(6) . ?

loop_
_exptl_oxdiff_crystal_face_indexfrac_h
_exptl_oxdiff_crystal_face_indexfrac_k
_exptl_oxdiff_crystal_face_indexfrac_l
_exptl_oxdiff_crystal_face_x
_exptl_oxdiff_crystal_face_y
_exptl_oxdiff_crystal_face_z
-5.4763 -4.4481 -4.6365 0.1345 -0.7167 0.6843
-7.4876 3.8884 6.9398 -0.0883 0.4933 0.8653
0.6333 6.5587 8.5865 -0.1806 0.9760 -0.1218
0.2496 -7.2300 -8.4175 0.2497 -0.9683 0.0089
-0.9715 7.3378 -7.6218 -0.9320 -0.2761 0.2349
-7.6129 -3.5270 6.9681 0.5257 0.1526 0.8369
-0.0987 -7.4219 8.1513 0.9531 0.2819 -0.1105
1.5179 7.3500 -8.6532 -0.9575 -0.2827 -0.0575
5.6196 3.8407 4.7714 -0.0775 0.7033 -0.7066
0.0686 4.1019 -10.5363 -0.7778 -0.6174 0.1178
-5.0419 3.3970 -5.9817 -0.5677 -0.4482 0.6905
-0.0394 9.3692 -5.2283 -0.9935 0.0271 0.1103
-6.3453 -6.4544 6.0141 0.7377 -0.0178 0.6749
7.8153 3.9167 -5.1504 -0.4807 0.0103 -0.8768
8.3136 -1.4679 -2.3257 0.0863 -0.0054 -0.9963
-5.8475 -7.6492 3.0958 0.7187 -0.2816 0.6358
-3.6912 9.3531 -0.0358 -0.8030 0.3186 0.5036
-0.7284 8.8950 6.4058 -0.4749 0.8766 0.0785
4.8918 6.8125 3.3676 -0.3873 0.7108 -0.5872
0.5182 0.1467 11.1286 0.4552 0.8740 -0.1700
